data_1516428
loop_
_publ_author_name
'Han, Won-Sik'
'Son, Ho-Jin'
'Wee, Kyung-Ryang'
'Min, Kyoung-Tae'
'Kwon, Soonnam'
'Suh, Il-Hwan'
'Choi, Seung-Hoon'
'Jung, Dong Hyun'
'Kang, Sang Ook'

_publ_section_title
;
 Silicon-Based Blue Phosphorescence Host Materials: Structure and
 Photophysical Property Relationship on Methyl/Phenylsilanes Adorned with
 4-(N-Carbazolyl)phenyl Groups and Optimization of Their
 Electroluminescence by Peripheral 4-(N-Carbazolyl)phenyl Numbers
;
_journal_issue 45
_journal_name_full 'The Journal of Physical Chemistry C'
_journal_page_first 19686
_journal_paper_doi 10.1021/jp907104j
_journal_volume 113
_journal_year 2009
_chemical_formula_sum 'C38 H30 N2 Si'
_chemical_formula_weight 542.73
_chemical_name_systematic
;
 ?
;
_space_group_IT_number 2
_symmetry_cell_setting triclinic
_symmetry_space_group_name_Hall '-P 1'
_symmetry_space_group_name_H-M 'P -1'
_atom_sites_solution_hydrogens geom
_atom_sites_solution_primary direct
_atom_sites_solution_secondary difmap
_audit_creation_method SHELXL-97
_cell_angle_alpha 88.084(3)
_cell_angle_beta 81.072(3)
_cell_angle_gamma 80.929(3)
_cell_formula_units_Z 2
_cell_length_a 8.4321(12)
_cell_length_b 12.7787(18)
_cell_length_c 13.8467(19)
_cell_measurement_reflns_used 3644
_cell_measurement_temperature 293(2)
_cell_measurement_theta_max 23.66
_cell_measurement_theta_min 2.47
_cell_volume 1455.4(4)
_computing_cell_refinement 'SMART (Bruker, 1999)'
_computing_data_collection 'SMART (Bruker, 1999)'
_computing_data_reduction 'SAINT-Plus (Bruker, 1999)'
_computing_molecular_graphics 'Ortep-3 for Windows (Farrugia, 1997)'
_computing_publication_material 'SHELXL-97 (Sheldrick, 1997)'
_computing_structure_refinement 'SHELXL-97 (Sheldrick, 1997)'
_computing_structure_solution 'SHELXS-97 (Sheldrick, 1997)'
_diffrn_ambient_temperature 293(2)
_diffrn_measured_fraction_theta_full 0.988
_diffrn_measured_fraction_theta_max 0.988
_diffrn_measurement_device_type 'Bruker SMART 1000 CCD diffractometer'
_diffrn_measurement_method \w-scans
_diffrn_radiation_monochromator graphite
_diffrn_radiation_source 'fine-focus sealed tube'
_diffrn_radiation_type MoK\a
_diffrn_radiation_wavelength 0.71073
_diffrn_reflns_av_R_equivalents 0.0381
_diffrn_reflns_av_sigmaI/netI 0.0527
_diffrn_reflns_limit_h_max 11
_diffrn_reflns_limit_h_min -11
_diffrn_reflns_limit_k_max 17
_diffrn_reflns_limit_k_min -17
_diffrn_reflns_limit_l_max 18
_diffrn_reflns_limit_l_min -18
_diffrn_reflns_number 20134
_diffrn_reflns_theta_full 28.46
_diffrn_reflns_theta_max 28.46
_diffrn_reflns_theta_min 1.49
_exptl_absorpt_coefficient_mu 0.111
_exptl_absorpt_correction_T_max 0.9879
_exptl_absorpt_correction_T_min 0.9718
_exptl_absorpt_correction_type multi-scan
_exptl_absorpt_process_details 'SADABS (Sheldrick, 1996)'
_exptl_crystal_colour colorless
_exptl_crystal_density_diffrn 1.238
_exptl_crystal_density_method 'not measured'
_exptl_crystal_description rod
_exptl_crystal_F_000 572
_exptl_crystal_size_max 0.26
_exptl_crystal_size_mid 0.21
_exptl_crystal_size_min 0.11
_refine_diff_density_max 0.310
_refine_diff_density_min -0.227
_refine_diff_density_rms 0.041
_refine_ls_extinction_coef 0.0019(11)
_refine_ls_extinction_expression Fc^*^=kFc[1+0.001xFc^2^\l^3^/sin(2\q)]^-1/4^
_refine_ls_extinction_method SHELXL
_refine_ls_goodness_of_fit_ref 1.005
_refine_ls_hydrogen_treatment constr
_refine_ls_matrix_type full
_refine_ls_number_parameters 373
_refine_ls_number_reflns 7262
_refine_ls_number_restraints 0
_refine_ls_restrained_S_all 1.005
_refine_ls_R_factor_all 0.0951
_refine_ls_R_factor_gt 0.0474
_refine_ls_shift/su_max 0.001
_refine_ls_shift/su_mean 0.000
_refine_ls_structure_factor_coef Fsqd
_refine_ls_weighting_details 'calc w=1/[\s^2^(Fo^2^)+(0.0618P)^2^+0.1145P] where P=(Fo^2^+2Fc^2^)/3'
_refine_ls_weighting_scheme calc
_refine_ls_wR_factor_gt 0.1117
_refine_ls_wR_factor_ref 0.1343
_reflns_number_gt 4294
_reflns_number_total 7262
_reflns_threshold_expression >2sigma(I)
_cod_data_source_file jp907104j_si_002.cif
_cod_data_source_block 2b
_cod_depositor_comments
;
The following automatic conversions were performed:

'_symmetry_cell_setting' value 'Triclinic' changed to 'triclinic'
according to
/usr/data/users/saulius/automatic-downloads/retrospective/ACS/lib/dictionaries/cif_core.dic
dictionary named 'cif_core.dic' version 2.4.2 from 2011-04-26.

Automatic conversion script
Id: cif_fix_values 2281 2013-09-26 08:29:07Z andrius 
;
_cod_original_sg_symbol_H-M P-1
_cod_database_code 1516428

loop_
_symmetry_equiv_pos_as_xyz
'x, y, z'
'-x, -y, -z'

loop_
_atom_site_label
_atom_site_type_symbol
_atom_site_fract_x
_atom_site_fract_y
_atom_site_fract_z
_atom_site_U_iso_or_equiv
_atom_site_adp_type
_atom_site_occupancy
_atom_site_symmetry_multiplicity
_atom_site_calc_flag
_atom_site_refinement_flags
Si1 Si 0.42463(6) 0.27258(4) 0.58829(4) 0.04012(16) Uani 1 1 d .
N1 N 0.83132(17) 0.20019(11) 0.91954(10) 0.0400(4) Uani 1 1 d .
N2 N -0.14878(18) 0.62674(11) 0.69000(11) 0.0433(4) Uani 1 1 d .
C1 C 0.5458(3) 0.3108(2) 0.47330(15) 0.0735(7) Uani 1 1 d .
H1A H 0.6283 0.2525 0.4507 0.110 Uiso 1 1 calc R
H1B H 0.5960 0.3708 0.4848 0.110 Uiso 1 1 calc R
H1C H 0.4761 0.3291 0.4247 0.110 Uiso 1 1 calc R
C2 C 0.3527(3) 0.14536(16) 0.57307(18) 0.0660(6) Uani 1 1 d .
H2A H 0.2917 0.1514 0.5196 0.099 Uiso 1 1 calc R
H2B H 0.2848 0.1285 0.6320 0.099 Uiso 1 1 calc R
H2C H 0.4445 0.0902 0.5598 0.099 Uiso 1 1 calc R
C3 C 0.5515(2) 0.25663(13) 0.68901(12) 0.0361(4) Uani 1 1 d .
C4 C 0.2468(2) 0.37914(13) 0.62220(12) 0.0365(4) Uani 1 1 d .
C5 C 0.4799(2) 0.25194(14) 0.78639(13) 0.0414(4) Uani 1 1 d .
H5 H 0.3672 0.2604 0.8009 0.050 Uiso 1 1 calc R
C6 C 0.5700(2) 0.23520(14) 0.86210(13) 0.0413(4) Uani 1 1 d .
H6 H 0.5181 0.2344 0.9264 0.050 Uiso 1 1 calc R
C7 C 0.7377(2) 0.21958(13) 0.84206(12) 0.0357(4) Uani 1 1 d .
C8 C 0.8137(2) 0.22388(13) 0.74652(12) 0.0379(4) Uani 1 1 d .
H8 H 0.9265 0.2139 0.7324 0.045 Uiso 1 1 calc R
C9 C 0.7206(2) 0.24317(13) 0.67185(12) 0.0378(4) Uani 1 1 d .
H9 H 0.7730 0.2473 0.6079 0.045 Uiso 1 1 calc R
C10 C 0.94722(19) 0.25948(14) 0.93993(12) 0.0375(4) Uani 1 1 d .
C11 C 1.0034(2) 0.34547(15) 0.89031(14) 0.0457(5) Uani 1 1 d .
H11 H 0.9669 0.3708 0.8326 0.055 Uiso 1 1 calc R
C12 C 1.1150(2) 0.39214(16) 0.92943(15) 0.0531(5) Uani 1 1 d .
H12 H 1.1531 0.4508 0.8980 0.064 Uiso 1 1 calc R
C13 C 1.1723(2) 0.35388(18) 1.01461(16) 0.0595(6) Uani 1 1 d .
H13 H 1.2489 0.3864 1.0389 0.071 Uiso 1 1 calc R
C14 C 1.1167(2) 0.26880(18) 1.06305(14) 0.0555(5) Uani 1 1 d .
H14 H 1.1557 0.2432 1.1199 0.067 Uiso 1 1 calc R
C15 C 1.0016(2) 0.22069(15) 1.02691(12) 0.0414(4) Uani 1 1 d .
C16 C 0.9152(2) 0.13477(15) 1.06066(13) 0.0429(4) Uani 1 1 d .
C17 C 0.9179(2) 0.06633(18) 1.14090(14) 0.0573(6) Uani 1 1 d .
H17 H 0.9867 0.0719 1.1862 0.069 Uiso 1 1 calc R
C18 C 0.8181(3) -0.00919(19) 1.15218(16) 0.0662(6) Uani 1 1 d .
H18 H 0.8180 -0.0544 1.2062 0.079 Uiso 1 1 calc R
C19 C 0.7171(3) -0.01927(17) 1.08408(17) 0.0604(6) Uani 1 1 d .
H19 H 0.6513 -0.0718 1.0929 0.072 Uiso 1 1 calc R
C20 C 0.7121(2) 0.04672(15) 1.00379(15) 0.0498(5) Uani 1 1 d .
H20 H 0.6446 0.0395 0.9581 0.060 Uiso 1 1 calc R
C21 C 0.8113(2) 0.12431(14) 0.99334(13) 0.0401(4) Uani 1 1 d .
C26 C 0.0945(2) 0.37461(14) 0.59654(13) 0.0396(4) Uani 1 1 d .
H26 H 0.0794 0.3151 0.5643 0.048 Uiso 1 1 calc R
C25 C -0.0344(2) 0.45556(14) 0.61753(13) 0.0416(4) Uani 1 1 d .
H25 H -0.1339 0.4508 0.5984 0.050 Uiso 1 1 calc R
C24 C -0.0154(2) 0.54334(13) 0.66686(13) 0.0381(4) Uani 1 1 d .
C23 C 0.1334(2) 0.55036(14) 0.69403(13) 0.0447(4) Uani 1 1 d .
H23 H 0.1469 0.6093 0.7277 0.054 Uiso 1 1 calc R
C22 C 0.2620(2) 0.46956(14) 0.67098(13) 0.0435(4) Uani 1 1 d .
H22 H 0.3621 0.4758 0.6887 0.052 Uiso 1 1 calc R
C27 C -0.2965(2) 0.61625(14) 0.74767(13) 0.0410(4) Uani 1 1 d .
C28 C -0.3508(2) 0.52676(16) 0.78964(14) 0.0472(5) Uani 1 1 d .
H28 H -0.2893 0.4600 0.7783 0.057 Uiso 1 1 calc R
C29 C -0.4993(2) 0.53935(18) 0.84901(15) 0.0566(5) Uani 1 1 d .
H29 H -0.5376 0.4803 0.8796 0.068 Uiso 1 1 calc R
C30 C -0.5932(3) 0.6389(2) 0.86403(17) 0.0654(6) Uani 1 1 d .
H30 H -0.6936 0.6452 0.9040 0.078 Uiso 1 1 calc R
C31 C -0.5400(3) 0.72742(19) 0.82094(16) 0.0614(6) Uani 1 1 d .
H31 H -0.6043 0.7935 0.8307 0.074 Uiso 1 1 calc R
C32 C -0.3888(2) 0.71765(15) 0.76232(13) 0.0460(5) Uani 1 1 d .
C33 C -0.2934(2) 0.79192(15) 0.71205(14) 0.0481(5) Uani 1 1 d .
C34 C -0.3168(3) 0.90199(17) 0.70090(17) 0.0660(6) Uani 1 1 d .
H34 H -0.4137 0.9424 0.7288 0.079 Uiso 1 1 calc R
C35 C -0.1966(4) 0.94996(18) 0.64878(19) 0.0755(8) Uani 1 1 d .
H35 H -0.2123 1.0233 0.6411 0.091 Uiso 1 1 calc R
C36 C -0.0508(3) 0.89070(18) 0.60702(17) 0.0677(6) Uani 1 1 d .
H36 H 0.0296 0.9251 0.5720 0.081 Uiso 1 1 calc R
C37 C -0.0234(3) 0.78242(16) 0.61660(15) 0.0552(5) Uani 1 1 d .
H37 H 0.0740 0.7429 0.5884 0.066 Uiso 1 1 calc R
C38 C -0.1450(2) 0.73397(14) 0.66931(13) 0.0448(5) Uani 1 1 d .

loop_
_atom_site_aniso_label
_atom_site_aniso_U_11
_atom_site_aniso_U_22
_atom_site_aniso_U_33
_atom_site_aniso_U_23
_atom_site_aniso_U_13
_atom_site_aniso_U_12
Si1 0.0367(3) 0.0466(3) 0.0366(3) -0.0013(2) -0.0108(2) 0.0004(2)
N1 0.0399(8) 0.0452(9) 0.0383(8) 0.0074(7) -0.0146(7) -0.0098(7)
N2 0.0412(8) 0.0369(9) 0.0497(9) -0.0002(7) -0.0066(7) 0.0007(7)
C1 0.0509(13) 0.121(2) 0.0433(12) 0.0082(13) -0.0050(10) -0.0013(13)
C2 0.0711(15) 0.0555(13) 0.0766(16) -0.0121(11) -0.0339(13) -0.0003(11)
C3 0.0370(9) 0.0337(9) 0.0381(10) -0.0007(7) -0.0099(8) -0.0024(7)
C4 0.0367(9) 0.0408(10) 0.0326(9) 0.0050(7) -0.0079(7) -0.0063(7)
C5 0.0294(9) 0.0510(11) 0.0430(10) 0.0026(8) -0.0074(8) -0.0025(8)
C6 0.0391(10) 0.0485(11) 0.0360(10) 0.0033(8) -0.0060(8) -0.0061(8)
C7 0.0365(9) 0.0343(9) 0.0386(10) 0.0012(7) -0.0135(8) -0.0047(7)
C8 0.0294(9) 0.0420(10) 0.0421(10) -0.0001(8) -0.0067(8) -0.0041(7)
C9 0.0374(9) 0.0421(10) 0.0327(9) -0.0005(7) -0.0040(7) -0.0037(8)
C10 0.0319(9) 0.0448(10) 0.0364(9) -0.0032(8) -0.0089(7) -0.0034(8)
C11 0.0426(10) 0.0532(12) 0.0435(11) -0.0002(9) -0.0114(9) -0.0091(9)
C12 0.0506(12) 0.0585(13) 0.0535(12) -0.0063(10) -0.0076(10) -0.0181(10)
C13 0.0493(12) 0.0820(16) 0.0536(13) -0.0160(12) -0.0135(10) -0.0210(11)
C14 0.0481(12) 0.0817(15) 0.0395(11) -0.0068(11) -0.0164(9) -0.0073(11)
C15 0.0334(9) 0.0549(11) 0.0345(10) -0.0037(8) -0.0087(8) 0.0021(8)
C16 0.0358(9) 0.0535(11) 0.0352(10) 0.0016(8) -0.0052(8) 0.0049(8)
C17 0.0484(12) 0.0771(15) 0.0410(11) 0.0120(10) -0.0082(9) 0.0057(11)
C18 0.0608(14) 0.0714(15) 0.0558(14) 0.0257(11) 0.0009(11) 0.0072(12)
C19 0.0530(13) 0.0519(13) 0.0696(15) 0.0169(11) 0.0035(11) -0.0044(10)
C20 0.0457(11) 0.0487(12) 0.0552(12) 0.0081(10) -0.0096(9) -0.0074(9)
C21 0.0359(9) 0.0426(10) 0.0391(10) 0.0053(8) -0.0048(8) 0.0006(8)
C26 0.0404(10) 0.0398(10) 0.0401(10) -0.0045(8) -0.0101(8) -0.0056(8)
C25 0.0334(9) 0.0468(11) 0.0463(11) -0.0008(8) -0.0121(8) -0.0049(8)
C24 0.0367(9) 0.0378(10) 0.0379(10) 0.0031(8) -0.0059(8) -0.0007(7)
C23 0.0471(11) 0.0412(10) 0.0482(11) -0.0036(8) -0.0136(9) -0.0073(8)
C22 0.0371(10) 0.0490(11) 0.0471(11) 0.0013(9) -0.0159(8) -0.0060(8)
C27 0.0359(10) 0.0450(11) 0.0423(10) -0.0083(8) -0.0119(8) 0.0010(8)
C28 0.0385(10) 0.0498(12) 0.0535(12) -0.0101(9) -0.0088(9) -0.0034(9)
C29 0.0461(12) 0.0679(14) 0.0582(13) -0.0141(11) -0.0053(10) -0.0160(10)
C30 0.0407(12) 0.0829(17) 0.0698(15) -0.0261(13) 0.0013(11) -0.0053(12)
C31 0.0487(12) 0.0657(15) 0.0659(15) -0.0246(12) -0.0118(11) 0.0108(11)
C32 0.0454(11) 0.0502(11) 0.0429(11) -0.0113(9) -0.0181(9) 0.0042(9)
C33 0.0589(12) 0.0431(11) 0.0425(11) -0.0082(9) -0.0233(9) 0.0086(9)
C34 0.0885(17) 0.0465(13) 0.0629(15) -0.0077(11) -0.0310(13) 0.0105(12)
C35 0.119(2) 0.0388(12) 0.0767(17) 0.0035(12) -0.0459(17) -0.0072(14)
C36 0.0926(18) 0.0526(14) 0.0664(15) 0.0142(11) -0.0304(14) -0.0221(13)
C37 0.0653(13) 0.0496(12) 0.0537(12) 0.0059(10) -0.0192(11) -0.0094(10)
C38 0.0575(12) 0.0384(10) 0.0407(10) 0.0000(8) -0.0193(9) -0.0030(9)

loop_
_atom_type_symbol
_atom_type_description
_atom_type_scat_dispersion_real
_atom_type_scat_dispersion_imag
_atom_type_scat_source
C C 0.0033 0.0016 'International Tables Vol C Tables 4.2.6.8 and 6.1.1.4'
H H 0.0000 0.0000 'International Tables Vol C Tables 4.2.6.8 and 6.1.1.4'
N N 0.0061 0.0033 'International Tables Vol C Tables 4.2.6.8 and 6.1.1.4'
Si Si 0.0817 0.0704 'International Tables Vol C Tables 4.2.6.8 and 6.1.1.4'

loop_
_geom_angle_atom_site_label_1
_geom_angle_atom_site_label_2
_geom_angle_atom_site_label_3
_geom_angle
C1 Si1 C2 110.31(12)
C1 Si1 C4 109.06(9)
C2 Si1 C4 109.91(9)
C1 Si1 C3 110.04(9)
C2 Si1 C3 108.60(9)
C4 Si1 C3 108.90(7)
C21 N1 C10 108.49(14)
C21 N1 C7 125.23(14)
C10 N1 C7 126.04(14)
C38 N2 C27 108.74(15)
C38 N2 C24 125.33(16)
C27 N2 C24 125.45(15)
Si1 C1 H1A 109.5
Si1 C1 H1B 109.5
H1A C1 H1B 109.5
Si1 C1 H1C 109.5
H1A C1 H1C 109.5
H1B C1 H1C 109.5
Si1 C2 H2A 109.5
Si1 C2 H2B 109.5
H2A C2 H2B 109.5
Si1 C2 H2C 109.5
H2A C2 H2C 109.5
H2B C2 H2C 109.5
C9 C3 C5 116.16(15)
C9 C3 Si1 122.92(13)
C5 C3 Si1 120.83(13)
C22 C4 C26 116.42(16)
C22 C4 Si1 121.36(13)
C26 C4 Si1 122.17(13)
C6 C5 C3 122.40(16)
C6 C5 H5 118.8
C3 C5 H5 118.8
C5 C6 C7 119.79(16)
C5 C6 H6 120.1
C7 C6 H6 120.1
C8 C7 C6 119.69(16)
C8 C7 N1 120.21(15)
C6 C7 N1 120.10(15)
C7 C8 C9 119.49(15)
C7 C8 H8 120.3
C9 C8 H8 120.3
C8 C9 C3 122.43(16)
C8 C9 H9 118.8
C3 C9 H9 118.8
C11 C10 N1 129.87(16)
C11 C10 C15 121.60(16)
N1 C10 C15 108.49(15)
C12 C11 C10 117.60(18)
C12 C11 H11 121.2
C10 C11 H11 121.2
C11 C12 C13 121.7(2)
C11 C12 H12 119.2
C13 C12 H12 119.2
C14 C13 C12 120.44(18)
C14 C13 H13 119.8
C12 C13 H13 119.8
C13 C14 C15 119.66(18)
C13 C14 H14 120.2
C15 C14 H14 120.2
C14 C15 C10 119.03(18)
C14 C15 C16 133.78(17)
C10 C15 C16 107.18(15)
C17 C16 C21 119.27(19)
C17 C16 C15 133.64(18)
C21 C16 C15 107.09(15)
C18 C17 C16 119.1(2)
C18 C17 H17 120.4
C16 C17 H17 120.4
C17 C18 C19 120.9(2)
C17 C18 H18 119.6
C19 C18 H18 119.6
C20 C19 C18 121.4(2)
C20 C19 H19 119.3
C18 C19 H19 119.3
C19 C20 C21 117.63(19)
C19 C20 H20 121.2
C21 C20 H20 121.2
C20 C21 N1 129.55(17)
C20 C21 C16 121.67(17)
N1 C21 C16 108.75(16)
C25 C26 C4 122.10(16)
C25 C26 H26 119.0
C4 C26 H26 119.0
C24 C25 C26 119.87(16)
C24 C25 H25 120.1
C26 C25 H25 120.1
C25 C24 C23 119.69(16)
C25 C24 N2 120.19(15)
C23 C24 N2 120.12(16)
C22 C23 C24 119.75(17)
C22 C23 H23 120.1
C24 C23 H23 120.1
C23 C22 C4 122.15(16)
C23 C22 H22 118.9
C4 C22 H22 118.9
C28 C27 N2 129.49(16)
C28 C27 C32 122.09(18)
N2 C27 C32 108.37(16)
C29 C28 C27 117.74(18)
C29 C28 H28 121.1
C27 C28 H28 121.1
C28 C29 C30 121.1(2)
C28 C29 H29 119.4
C30 C29 H29 119.4
C31 C30 C29 121.0(2)
C31 C30 H30 119.5
C29 C30 H30 119.5
C30 C31 C32 119.29(19)
C30 C31 H31 120.4
C32 C31 H31 120.4
C31 C32 C27 118.75(19)
C31 C32 C33 134.00(19)
C27 C32 C33 107.20(17)
C34 C33 C38 118.4(2)
C34 C33 C32 134.2(2)
C38 C33 C32 107.30(16)
C35 C34 C33 119.5(2)
C35 C34 H34 120.2
C33 C34 H34 120.2
C34 C35 C36 120.9(2)
C34 C35 H35 119.5
C36 C35 H35 119.5
C37 C36 C35 121.1(2)
C37 C36 H36 119.4
C35 C36 H36 119.4
C36 C37 C38 117.9(2)
C36 C37 H37 121.0
C38 C37 H37 121.0
C37 C38 N2 129.58(18)
C37 C38 C33 122.05(18)
N2 C38 C33 108.37(17)

loop_
_geom_bond_atom_site_label_1
_geom_bond_atom_site_label_2
_geom_bond_distance
Si1 C1 1.849(2)
Si1 C2 1.852(2)
Si1 C4 1.8715(17)
Si1 C3 1.8727(17)
N1 C21 1.395(2)
N1 C10 1.394(2)
N1 C7 1.421(2)
N2 C38 1.395(2)
N2 C27 1.394(2)
N2 C24 1.427(2)
C1 H1A 0.9600
C1 H1B 0.9600
C1 H1C 0.9600
C2 H2A 0.9600
C2 H2B 0.9600
C2 H2C 0.9600
C3 C9 1.393(2)
C3 C5 1.393(2)
C4 C22 1.390(2)
C4 C26 1.395(2)
C5 C6 1.380(2)
C5 H5 0.9300
C6 C7 1.382(2)
C6 H6 0.9300
C7 C8 1.381(2)
C8 C9 1.385(2)
C8 H8 0.9300
C9 H9 0.9300
C10 C11 1.384(3)
C10 C15 1.402(2)
C11 C12 1.376(3)
C11 H11 0.9300
C12 C13 1.388(3)
C12 H12 0.9300
C13 C14 1.366(3)
C13 H13 0.9300
C14 C15 1.389(3)
C14 H14 0.9300
C15 C16 1.438(3)
C16 C17 1.392(3)
C16 C21 1.397(2)
C17 C18 1.367(3)
C17 H17 0.9300
C18 C19 1.387(3)
C18 H18 0.9300
C19 C20 1.374(3)
C19 H19 0.9300
C20 C21 1.385(3)
C20 H20 0.9300
C26 C25 1.380(2)
C26 H26 0.9300
C25 C24 1.376(2)
C25 H25 0.9300
C24 C23 1.382(2)
C23 C22 1.380(2)
C23 H23 0.9300
C22 H22 0.9300
C27 C28 1.376(3)
C27 C32 1.406(2)
C28 C29 1.377(3)
C28 H28 0.9300
C29 C30 1.391(3)
C29 H29 0.9300
C30 C31 1.367(3)
C30 H30 0.9300
C31 C32 1.391(3)
C31 H31 0.9300
C32 C33 1.434(3)
C33 C34 1.396(3)
C33 C38 1.404(3)
C34 C35 1.365(3)
C34 H34 0.9300
C35 C36 1.391(3)
C35 H35 0.9300
C36 C37 1.372(3)
C36 H36 0.9300
C37 C38 1.380(3)
C37 H37 0.9300

loop_
_geom_torsion_atom_site_label_1
_geom_torsion_atom_site_label_2
_geom_torsion_atom_site_label_3
_geom_torsion_atom_site_label_4
_geom_torsion
C1 Si1 C3 C9 -18.25(18)
C2 Si1 C3 C9 102.58(16)
C4 Si1 C3 C9 -137.75(14)
C1 Si1 C3 C5 165.26(15)
C2 Si1 C3 C5 -73.90(16)
C4 Si1 C3 C5 45.77(16)
C1 Si1 C4 C22 -82.29(17)
C2 Si1 C4 C22 156.66(15)
C3 Si1 C4 C22 37.80(17)
C1 Si1 C4 C26 94.92(17)
C2 Si1 C4 C26 -26.12(18)
C3 Si1 C4 C26 -144.98(14)
C9 C3 C5 C6 0.1(3)
Si1 C3 C5 C6 176.85(14)
C3 C5 C6 C7 -1.7(3)
C5 C6 C7 C8 1.9(3)
C5 C6 C7 N1 -178.74(15)
C21 N1 C7 C8 -129.94(18)
C10 N1 C7 C8 56.4(2)
C21 N1 C7 C6 50.7(2)
C10 N1 C7 C6 -122.97(19)
C6 C7 C8 C9 -0.4(3)
N1 C7 C8 C9 -179.81(15)
C7 C8 C9 C3 -1.3(3)
C5 C3 C9 C8 1.4(2)
Si1 C3 C9 C8 -175.27(13)
C21 N1 C10 C11 -177.42(18)
C7 N1 C10 C11 -2.9(3)
C21 N1 C10 C15 0.27(19)
C7 N1 C10 C15 174.80(15)
N1 C10 C11 C12 177.36(17)
C15 C10 C11 C12 -0.1(3)
C10 C11 C12 C13 1.1(3)
C11 C12 C13 C14 -0.9(3)
C12 C13 C14 C15 -0.3(3)
C13 C14 C15 C10 1.3(3)
C13 C14 C15 C16 -177.27(19)
C11 C10 C15 C14 -1.1(3)
N1 C10 C15 C14 -179.03(16)
C11 C10 C15 C16 177.80(16)
N1 C10 C15 C16 -0.12(19)
C14 C15 C16 C17 -1.9(4)
C10 C15 C16 C17 179.4(2)
C14 C15 C16 C21 178.61(19)
C10 C15 C16 C21 -0.07(19)
C21 C16 C17 C18 -0.3(3)
C15 C16 C17 C18 -179.82(19)
C16 C17 C18 C19 1.1(3)
C17 C18 C19 C20 -0.8(3)
C18 C19 C20 C21 -0.3(3)
C19 C20 C21 N1 179.35(18)
C19 C20 C21 C16 1.0(3)
C10 N1 C21 C20 -178.80(18)
C7 N1 C21 C20 6.6(3)
C10 N1 C21 C16 -0.32(19)
C7 N1 C21 C16 -174.90(15)
C17 C16 C21 C20 -0.7(3)
C15 C16 C21 C20 178.86(16)
C17 C16 C21 N1 -179.36(16)
C15 C16 C21 N1 0.24(19)
C22 C4 C26 C25 0.5(3)
Si1 C4 C26 C25 -176.86(14)
C4 C26 C25 C24 -1.2(3)
C26 C25 C24 C23 0.8(3)
C26 C25 C24 N2 -179.15(16)
C38 N2 C24 C25 -128.68(19)
C27 N2 C24 C25 60.1(2)
C38 N2 C24 C23 51.4(2)
C27 N2 C24 C23 -119.8(2)
C25 C24 C23 C22 0.4(3)
N2 C24 C23 C22 -179.71(16)
C24 C23 C22 C4 -1.1(3)
C26 C4 C22 C23 0.7(3)
Si1 C4 C22 C23 178.06(14)
C38 N2 C27 C28 -176.37(18)
C24 N2 C27 C28 -3.9(3)
C38 N2 C27 C32 1.08(19)
C24 N2 C27 C32 173.51(15)
N2 C27 C28 C29 175.91(17)
C32 C27 C28 C29 -1.2(3)
C27 C28 C29 C30 1.6(3)
C28 C29 C30 C31 -0.6(3)
C29 C30 C31 C32 -0.9(3)
C30 C31 C32 C27 1.2(3)
C30 C31 C32 C33 -175.7(2)
C28 C27 C32 C31 -0.2(3)
N2 C27 C32 C31 -177.86(16)
C28 C27 C32 C33 177.49(17)
N2 C27 C32 C33 -0.19(19)
C31 C32 C33 C34 -1.6(4)
C27 C32 C33 C34 -178.8(2)
C31 C32 C33 C38 176.41(19)
C27 C32 C33 C38 -0.76(19)
C38 C33 C34 C35 0.4(3)
C32 C33 C34 C35 178.3(2)
C33 C34 C35 C36 -0.3(3)
C34 C35 C36 C37 0.2(3)
C35 C36 C37 C38 -0.2(3)
C36 C37 C38 N2 -179.99(18)
C36 C37 C38 C33 0.3(3)
C27 N2 C38 C37 178.73(18)
C24 N2 C38 C37 6.3(3)
C27 N2 C38 C33 -1.56(19)
C24 N2 C38 C33 -174.00(15)
C34 C33 C38 C37 -0.4(3)
C32 C33 C38 C37 -178.84(17)
C34 C33 C38 N2 179.83(16)
C32 C33 C38 N2 1.43(19)
